data_2237168
loop_
_publ_author_name
'Praveen, A.S.'
'Jasinski, Jerry P.'
'Krauss, Shannon T.'
'Yathirajan, H. S.'
'Narayana, B.'

_publ_section_title
;
 6-(3-Chlorophenyl)imidazo[2,1-<i>b</i>][1,3,4]thiadiazole
;
_journal_coeditor_code IM2414
_journal_issue 1
_journal_name_full 'Acta Crystallographica Section E'
_journal_page_first o66
_journal_paper_doi 10.1107/S1600536812049793
_journal_volume 69
_journal_year 2013
_chemical_formula_iupac 'C10 H6 Cl N3 S'
_chemical_formula_moiety 'C10 H6 Cl N3 S'
_chemical_formula_sum 'C10 H6 Cl N3 S'
_chemical_formula_weight 235.70
_chemical_name_systematic
;
6-(3-Chlorophenyl)imidazo[2,1-<i>b</i>][1,3,4]thiadiazole
;
_space_group_IT_number 14
_symmetry_cell_setting monoclinic
_symmetry_space_group_name_Hall '-P 2yn'
_symmetry_space_group_name_H-M 'P 1 21/n 1'
_atom_sites_solution_hydrogens geom
_atom_sites_solution_primary direct
_atom_sites_solution_secondary difmap
_cell_angle_alpha 90.00
_cell_angle_beta 100.269(3)
_cell_angle_gamma 90.00
_cell_formula_units_Z 4
_cell_length_a 5.43804(19)
_cell_length_b 12.4222(4)
_cell_length_c 14.1684(4)
_cell_measurement_reflns_used 2788
_cell_measurement_temperature 173(2)
_cell_measurement_theta_max 72.3481
_cell_measurement_theta_min 3.1673
_cell_volume 941.78(5)
_computing_cell_refinement '<i>CrysAlis PRO</i> (Agilent, 2012)'
_computing_data_collection '<i>CrysAlis PRO</i> (Agilent, 2012)'
_computing_data_reduction '<i>CrysAlis RED</i> (Agilent, 2012)'
_computing_molecular_graphics
;
<i>SHELXTL</i> (Sheldrick, 2008) and <i>Mercury</i> (Macrae <i>et
al.</i>,
2006)
;
_computing_publication_material '<i>SHELXTL</i> (Sheldrick, 2008)'
_computing_structure_refinement '<i>SHELXL97</i> (Sheldrick, 2008)'
_computing_structure_solution '<i>SHELXS97</i> (Sheldrick, 2008)'
_diffrn_ambient_temperature 173(2)
_diffrn_detector_area_resol_mean 16.0416
_diffrn_measured_fraction_theta_full 0.988
_diffrn_measured_fraction_theta_max 0.988
_diffrn_measurement_device_type 'Agilent Xcalibur (Eos, Gemini)'
_diffrn_measurement_method '\w scans'
_diffrn_radiation_monochromator graphite
_diffrn_radiation_source 'Enhance (Cu) X-ray Source'
_diffrn_radiation_type CuK\a
_diffrn_radiation_wavelength 1.54184
_diffrn_reflns_av_R_equivalents 0.0462
_diffrn_reflns_av_sigmaI/netI 0.0399
_diffrn_reflns_limit_h_max 6
_diffrn_reflns_limit_h_min -6
_diffrn_reflns_limit_k_max 15
_diffrn_reflns_limit_k_min -12
_diffrn_reflns_limit_l_max 13
_diffrn_reflns_limit_l_min -17
_diffrn_reflns_number 5495
_diffrn_reflns_theta_full 72.50
_diffrn_reflns_theta_max 72.50
_diffrn_reflns_theta_min 4.77
_exptl_absorpt_coefficient_mu 5.366
_exptl_absorpt_correction_T_max 1.00000
_exptl_absorpt_correction_T_min 0.69080
_exptl_absorpt_correction_type multi-scan
_exptl_absorpt_process_details
;
(CrysAlis PRO and CrysAlis RED; Agilent, 2012)
;
_exptl_crystal_colour colorless
_exptl_crystal_density_diffrn 1.676
_exptl_crystal_density_method 'not measured'
_exptl_crystal_description chunk
_exptl_crystal_F_000 480
_exptl_crystal_size_max 0.26
_exptl_crystal_size_mid 0.12
_exptl_crystal_size_min 0.06
_refine_diff_density_max 0.363
_refine_diff_density_min -0.234
_refine_ls_extinction_coef 0.0028(5)
_refine_ls_extinction_expression Fc^*^=kFc[1+0.001xFc^2^\l^3^/sin(2\q)]^-1/4^
_refine_ls_extinction_method '<i>SHELXL97</i> (Sheldrick, 2008)'
_refine_ls_goodness_of_fit_ref 1.059
_refine_ls_hydrogen_treatment constr
_refine_ls_matrix_type full
_refine_ls_number_parameters 137
_refine_ls_number_reflns 1846
_refine_ls_number_restraints 0
_refine_ls_restrained_S_all 1.059
_refine_ls_R_factor_all 0.0403
_refine_ls_R_factor_gt 0.0362
_refine_ls_shift/su_max 0.001
_refine_ls_shift/su_mean 0.000
_refine_ls_structure_factor_coef Fsqd
_refine_ls_weighting_details 'calc w=1/[\s^2^(Fo^2^)+(0.0559P)^2^+0.2711P] where P=(Fo^2^+2Fc^2^)/3'
_refine_ls_weighting_scheme calc
_refine_ls_wR_factor_gt 0.0956
_refine_ls_wR_factor_ref 0.0998
_reflns_number_gt 1650
_reflns_number_total 1846
_reflns_threshold_expression I>2sigma(I))
_cod_data_source_file im2414.cif
_cod_data_source_block I
_cod_original_cell_volume 941.77(5)
_cod_original_sg_symbol_H-M 'P 21/n'
_cod_database_code 2237168
_cod_database_fobs_code 2237168

loop_
_symmetry_equiv_pos_as_xyz
'x, y, z'
'-x+1/2, y+1/2, -z+1/2'
'-x, -y, -z'
'x-1/2, -y-1/2, z-1/2'

loop_
_atom_site_type_symbol
_atom_site_label
_atom_site_fract_x
_atom_site_fract_y
_atom_site_fract_z
_atom_site_U_iso_or_equiv
_atom_site_adp_type
_atom_site_calc_flag
_atom_site_refinement_flags
_atom_site_occupancy
_atom_site_symmetry_multiplicity
Cl Cl1 0.35900(10) 0.10200(4) 0.67741(4) 0.02949(18) Uani d . 1 1
S S1 0.39725(10) 0.62878(4) 0.24567(3) 0.02652(18) Uani d . 1 1
N N1 0.0469(3) 0.61595(14) 0.34925(13) 0.0253(4) Uani d . 1 1
N N2 0.2006(3) 0.52794(13) 0.36757(12) 0.0199(4) Uani d . 1 1
N N3 0.5314(3) 0.43233(13) 0.34504(12) 0.0222(4) Uani d . 1 1
C C1 0.1320(4) 0.67447(17) 0.28675(15) 0.0261(4) Uani d . 1 1
H H1 0.0545 0.7386 0.2645 0.031 Uiso calc R 1 1
C C2 0.3979(4) 0.51895(15) 0.32099(13) 0.0208(4) Uani d . 1 1
C C3 0.2043(4) 0.44025(16) 0.42652(14) 0.0217(4) Uani d . 1 1
H H3 0.0929 0.4235 0.4671 0.026 Uiso calc R 1 1
C C4 0.4101(4) 0.38271(15) 0.41207(13) 0.0190(4) Uani d . 1 1
C C5 0.5067(3) 0.28278(15) 0.46084(13) 0.0192(4) Uani d . 1 1
C C6 0.3963(3) 0.24196(15) 0.53512(14) 0.0205(4) Uani d . 1 1
H H6 0.2605 0.2769 0.5531 0.025 Uiso calc R 1 1
C C7 0.4911(4) 0.14891(16) 0.58176(13) 0.0213(4) Uani d . 1 1
C C8 0.6921(4) 0.09440(16) 0.55644(16) 0.0258(4) Uani d . 1 1
H H8 0.7526 0.0317 0.5881 0.031 Uiso calc R 1 1
C C9 0.8008(4) 0.13562(16) 0.48276(15) 0.0254(4) Uani d . 1 1
H H9 0.9360 0.1001 0.4650 0.030 Uiso calc R 1 1
C C10 0.7107(4) 0.22930(15) 0.43499(14) 0.0219(4) Uani d . 1 1
H H10 0.7861 0.2563 0.3860 0.026 Uiso calc R 1 1

loop_
_atom_site_aniso_label
_atom_site_aniso_U_11
_atom_site_aniso_U_22
_atom_site_aniso_U_33
_atom_site_aniso_U_12
_atom_site_aniso_U_13
_atom_site_aniso_U_23
Cl1 0.0325(3) 0.0305(3) 0.0269(3) 0.00059(19) 0.0091(2) 0.00925(19)
S1 0.0346(3) 0.0247(3) 0.0222(3) 0.00174(19) 0.0104(2) 0.00440(18)
N1 0.0239(9) 0.0224(8) 0.0297(9) 0.0063(6) 0.0050(7) 0.0021(7)
N2 0.0198(8) 0.0193(8) 0.0212(8) 0.0029(6) 0.0052(6) -0.0002(6)
N3 0.0228(8) 0.0234(8) 0.0221(8) 0.0031(7) 0.0087(7) 0.0004(6)
C1 0.0292(11) 0.0235(10) 0.0246(10) 0.0033(8) 0.0019(8) 0.0003(8)
C2 0.0243(10) 0.0224(9) 0.0167(9) -0.0007(7) 0.0069(7) -0.0006(7)
C3 0.0237(10) 0.0215(9) 0.0220(9) 0.0030(7) 0.0096(8) 0.0032(7)
C4 0.0195(10) 0.0208(9) 0.0166(9) 0.0000(7) 0.0027(7) -0.0023(7)
C5 0.0190(9) 0.0200(9) 0.0181(9) -0.0005(7) 0.0021(7) -0.0034(7)
C6 0.0194(9) 0.0220(9) 0.0203(9) 0.0013(7) 0.0045(7) -0.0021(7)
C7 0.0212(10) 0.0228(9) 0.0197(9) -0.0031(8) 0.0035(8) 0.0002(7)
C8 0.0256(10) 0.0220(10) 0.0289(11) 0.0044(8) 0.0023(9) 0.0022(8)
C9 0.0220(10) 0.0258(10) 0.0292(10) 0.0043(8) 0.0069(8) -0.0028(8)
C10 0.0229(10) 0.0221(9) 0.0214(9) -0.0003(8) 0.0063(8) -0.0023(7)

loop_
_atom_type_symbol
_atom_type_description
_atom_type_scat_dispersion_real
_atom_type_scat_dispersion_imag
_atom_type_scat_source
C C 0.0181 0.0091 'International Tables Vol C Tables 4.2.6.8 and 6.1.1.4'
H H 0.0000 0.0000 'International Tables Vol C Tables 4.2.6.8 and 6.1.1.4'
N N 0.0311 0.0180 'International Tables Vol C Tables 4.2.6.8 and 6.1.1.4'
S S 0.3331 0.5567 'International Tables Vol C Tables 4.2.6.8 and 6.1.1.4'
Cl Cl 0.3639 0.7018 'International Tables Vol C Tables 4.2.6.8 and 6.1.1.4'

loop_
_geom_angle_atom_site_label_1
_geom_angle_atom_site_label_2
_geom_angle_atom_site_label_3
_geom_angle
C2 S1 C1 87.81(9)
C1 N1 N2 107.27(17)
C2 N2 C3 107.63(16)
C2 N2 N1 118.68(16)
C3 N2 N1 133.69(17)
C2 N3 C4 103.49(15)
N1 C1 S1 117.63(16)
N1 C1 H1 121.2
S1 C1 H1 121.2
N3 C2 N2 112.95(17)
N3 C2 S1 138.46(15)
N2 C2 S1 108.59(14)
N2 C3 C4 104.29(16)
N2 C3 H3 127.9
C4 C3 H3 127.9
C3 C4 N3 111.64(16)
C3 C4 C5 126.96(18)
N3 C4 C5 121.37(17)
C6 C5 C10 119.54(18)
C6 C5 C4 119.66(17)
C10 C5 C4 120.79(18)
C7 C6 C5 119.29(17)
C7 C6 H6 120.4
C5 C6 H6 120.4
C6 C7 C8 121.87(18)
C6 C7 Cl1 118.69(15)
C8 C7 Cl1 119.41(16)
C9 C8 C7 118.44(19)
C9 C8 H8 120.8
C7 C8 H8 120.8
C8 C9 C10 121.00(19)
C8 C9 H9 119.5
C10 C9 H9 119.5
C9 C10 C5 119.86(18)
C9 C10 H10 120.1
C5 C10 H10 120.1

loop_
_geom_bond_atom_site_label_1
_geom_bond_atom_site_label_2
_geom_bond_distance
Cl1 C7 1.7432(19)
S1 C2 1.7318(19)
S1 C1 1.744(2)
N1 C1 1.293(3)
N1 N2 1.373(2)
N2 C2 1.361(3)
N2 C3 1.371(2)
N3 C2 1.309(2)
N3 C4 1.393(2)
C1 H1 0.9300
C3 C4 1.373(3)
C3 H3 0.9300
C4 C5 1.471(3)
C5 C6 1.397(3)
C5 C10 1.397(3)
C6 C7 1.385(3)
C6 H6 0.9300
C7 C8 1.386(3)
C8 C9 1.386(3)
C8 H8 0.9300
C9 C10 1.391(3)
C9 H9 0.9300
C10 H10 0.9300

loop_
_geom_torsion_atom_site_label_1
_geom_torsion_atom_site_label_2
_geom_torsion_atom_site_label_3
_geom_torsion_atom_site_label_4
_geom_torsion
C1 N1 N2 C2 0.2(2)
C1 N1 N2 C3 179.7(2)
N2 N1 C1 S1 0.3(2)
C2 S1 C1 N1 -0.45(17)
C4 N3 C2 N2 -0.1(2)
C4 N3 C2 S1 179.75(18)
C3 N2 C2 N3 -0.2(2)
N1 N2 C2 N3 179.44(17)
C3 N2 C2 S1 179.87(13)
N1 N2 C2 S1 -0.5(2)
C1 S1 C2 N3 -179.4(2)
C1 S1 C2 N2 0.47(14)
C2 N2 C3 C4 0.5(2)
N1 N2 C3 C4 -179.12(19)
N2 C3 C4 N3 -0.6(2)
N2 C3 C4 C5 177.43(17)
C2 N3 C4 C3 0.4(2)
C2 N3 C4 C5 -177.68(17)
C3 C4 C5 C6 -4.9(3)
N3 C4 C5 C6 172.90(17)
C3 C4 C5 C10 176.33(19)
N3 C4 C5 C10 -5.9(3)
C10 C5 C6 C7 -0.1(3)
C4 C5 C6 C7 -178.88(17)
C5 C6 C7 C8 -0.4(3)
C5 C6 C7 Cl1 177.50(14)
C6 C7 C8 C9 0.5(3)
Cl1 C7 C8 C9 -177.37(15)
C7 C8 C9 C10 -0.1(3)
C8 C9 C10 C5 -0.4(3)
C6 C5 C10 C9 0.5(3)
C4 C5 C10 C9 179.27(18)

loop_
_cod_related_entry_id
_cod_related_entry_database
_cod_related_entry_code
1 ChemSpider 30658278
